data_7130327
loop_
_publ_author_name
'Ambhore, Madan Digambar'
'SHUKLA, PRAGATI'
'Gonnade, Rajesh G.'
'Anand, Venkataramanarao Govindan'

_publ_section_title
;
 Tailoring Diradicaloid Properties of Expanded Isophlorinoids with
 Systematic Core-Modification
;
_journal_name_full 'Chemical Communications'
_journal_paper_doi 10.1039/D2CC02970G
_journal_year 2022
_chemical_formula_moiety 'C74 H26 F20 O4 S4, 3(C H Cl3)'
_chemical_formula_sum 'C77 H29 Cl9 F20 O4 S4'
_chemical_formula_weight 1845.29
_space_group_crystal_system triclinic
_space_group_IT_number 2
_space_group_name_Hall '-P 1'
_space_group_name_H-M_alt 'P -1'
_atom_sites_solution_hydrogens geom
_audit_creation_method SHELXL-2014/7
_audit_update_record
;
2022-06-21 deposited with the CCDC.	2022-07-01 downloaded from the CCDC.
;
_cell_angle_alpha 106.352(9)
_cell_angle_beta 94.537(9)
_cell_angle_gamma 100.804(10)
_cell_formula_units_Z 2
_cell_length_a 13.895(6)
_cell_length_b 15.650(7)
_cell_length_c 17.908(8)
_cell_measurement_reflns_used 2140
_cell_measurement_temperature 100(2)
_cell_measurement_theta_max 19.65
_cell_measurement_theta_min 2.64
_cell_volume 3634(3)
_computing_cell_refinement 'SAINT (Bruker, 2016)'
_computing_data_collection 'APEX3 (Bruker, 2016)'
_computing_data_reduction 'SAINT (Bruker, 2016)'
_computing_molecular_graphics 'Bruker SHELXTL'
_computing_publication_material 'Bruker SHELXTL'
_computing_structure_refinement 'SHELXL-2014/7 (Sheldrick, 2014)'
_computing_structure_solution 'SHELXS-97 (Sheldrick 2008)'
_diffrn_ambient_temperature 100(2)
_diffrn_detector 'CMOS-Photon 100'
_diffrn_measured_fraction_theta_full 0.998
_diffrn_measured_fraction_theta_max 0.979
_diffrn_measurement_device '\k-geometry diffractometer'
_diffrn_measurement_device_type 'D8 VENTURE APEX'
_diffrn_measurement_method '\f and \w scans'
_diffrn_radiation_type MoK\a
_diffrn_radiation_wavelength 0.71073
_diffrn_reflns_av_R_equivalents 0.2357
_diffrn_reflns_av_unetI/netI 0.2900
_diffrn_reflns_Laue_measured_fraction_full 0.998
_diffrn_reflns_Laue_measured_fraction_max 0.979
_diffrn_reflns_limit_h_max 18
_diffrn_reflns_limit_h_min -18
_diffrn_reflns_limit_k_max 19
_diffrn_reflns_limit_k_min -20
_diffrn_reflns_limit_l_max 23
_diffrn_reflns_limit_l_min -23
_diffrn_reflns_number 64035
_diffrn_reflns_point_group_measured_fraction_full 0.998
_diffrn_reflns_point_group_measured_fraction_max 0.979
_diffrn_reflns_theta_full 25.242
_diffrn_reflns_theta_max 28.554
_diffrn_reflns_theta_min 1.535
_diffrn_source 'micro-focus sealed tube'
_diffrn_source_type micro-focus
_exptl_absorpt_coefficient_mu 0.566
_exptl_absorpt_correction_T_max 0.0961
_exptl_absorpt_correction_T_min 0.0521
_exptl_absorpt_correction_type multi-scan
_exptl_absorpt_process_details 'SADABS (Bruker, 2016)'
_exptl_crystal_colour colourless
_exptl_crystal_density_diffrn 1.686
_exptl_crystal_description needle
_exptl_crystal_F_000 1840
_exptl_crystal_size_max 0.200
_exptl_crystal_size_mid 0.030
_exptl_crystal_size_min 0.016
_refine_diff_density_max 1.653
_refine_diff_density_min -1.828
_refine_diff_density_rms 0.150
_refine_ls_extinction_coef 0.0032(9)
_refine_ls_extinction_expression Fc^*^=kFc[1+0.001xFc^2^\l^3^/sin(2\q)]^-1/4^
_refine_ls_extinction_method 'SHELXL-2014/7 (Sheldrick 2014'
_refine_ls_goodness_of_fit_ref 1.021
_refine_ls_hydrogen_treatment constr
_refine_ls_matrix_type full
_refine_ls_number_parameters 1008
_refine_ls_number_reflns 18129
_refine_ls_number_restraints 30
_refine_ls_restrained_S_all 1.037
_refine_ls_R_factor_all 0.2931
_refine_ls_R_factor_gt 0.1205
_refine_ls_shift/su_max 0.000
_refine_ls_shift/su_mean 0.000
_refine_ls_structure_factor_coef Fsqd
_refine_ls_weighting_details 'w=1/[\s^2^(Fo^2^)+(0.1902P)^2^] where P=(Fo^2^+2Fc^2^)/3'
_refine_ls_weighting_scheme calc
_refine_ls_wR_factor_gt 0.2935
_refine_ls_wR_factor_ref 0.3915
_reflns_Friedel_coverage 0.000
_reflns_number_gt 6524
_reflns_number_total 18129
_reflns_threshold_expression 'I > 2\s(I)'
_cod_data_source_file d2cc02970g2.cif
_cod_data_source_block 10
_cod_database_code 7130327
_shelx_shelxl_version_number 2014/7
_shelx_space_group_comment
;
The symmetry employed for this shelxl refinement is uniquely defined
by the following loop, which should always be used as a source of
symmetry information in preference to the above space-group names.
They are only intended as comments.
;
_shelx_estimated_absorpt_t_min 0.895
_shelx_estimated_absorpt_t_max 0.991

loop_
_space_group_symop_operation_xyz
'x, y, z'
'-x, -y, -z'

loop_
_atom_site_label
_atom_site_type_symbol
_atom_site_fract_x
_atom_site_fract_y
_atom_site_fract_z
_atom_site_U_iso_or_equiv
_atom_site_adp_type
_atom_site_occupancy
_atom_site_site_symmetry_order
_atom_site_calc_flag
_atom_site_refinement_flags_posn
_atom_site_refinement_flags_adp
_atom_site_refinement_flags_occupancy
_atom_site_disorder_assembly
_atom_site_disorder_group
S1 S 0.31605(16) 0.58320(14) 0.57789(13) 0.0280(5) Uani 1 1 d . . . . .
S2 S 0.49438(16) 0.51284(14) 0.66206(12) 0.0261(5) Uani 1 1 d . . . . .
S3 S 0.30766(16) 0.12949(14) 0.25153(12) 0.0281(5) Uani 1 1 d . . . . .
S4 S 0.54363(17) -0.01112(15) 0.28515(13) 0.0312(6) Uani 1 1 d . . . . .
F1 F 0.1051(3) 0.7325(3) 0.6852(3) 0.0305(12) Uani 1 1 d . . . . .
F2 F 0.0005(4) 0.8621(3) 0.7173(3) 0.0403(13) Uani 1 1 d . . . . .
F3 F -0.0539(4) 0.9354(4) 0.6055(3) 0.0474(16) Uani 1 1 d . . . . .
F4 F -0.0046(4) 0.8765(4) 0.4583(3) 0.0432(14) Uani 1 1 d . . . . .
F5 F 0.1005(4) 0.7469(3) 0.4243(3) 0.0338(12) Uani 1 1 d . . . . .
F6 F 0.2492(4) 0.2750(3) 0.0310(3) 0.0459(15) Uani 1 1 d . . . . .
F7 F 0.1948(5) 0.2278(4) -0.1235(3) 0.063(2) Uani 1 1 d . . . . .
F8 F 0.0922(5) 0.0578(4) -0.2042(3) 0.0670(19) Uani 1 1 d . U . . .
F9 F 0.0413(6) -0.0653(5) -0.1247(4) 0.076(2) Uani 1 1 d . U . . .
F10 F 0.0965(5) -0.0195(4) 0.0303(3) 0.062(2) Uani 1 1 d . . . . .
F11 F 0.5162(4) -0.1948(3) 0.3382(3) 0.0365(13) Uani 1 1 d . . . . .
F12 F 0.5674(4) -0.3414(3) 0.2440(3) 0.0453(14) Uani 1 1 d . . . . .
F13 F 0.7586(4) -0.3371(3) 0.2219(3) 0.0432(14) Uani 1 1 d . . . . .
F14 F 0.8987(4) -0.1818(4) 0.2937(3) 0.0394(13) Uani 1 1 d . . . . .
F15 F 0.8479(4) -0.0319(3) 0.3827(3) 0.0385(13) Uani 1 1 d . . . . .
F16 F 0.8454(4) 0.4861(3) 0.7810(3) 0.0394(14) Uani 1 1 d . . . . .
F17 F 0.9507(4) 0.5354(5) 0.9244(4) 0.067(2) Uani 1 1 d . . . . .
F18 F 0.8572(5) 0.5662(5) 1.0538(4) 0.080(2) Uani 1 1 d . . . . .
F19 F 0.6564(5) 0.5416(4) 1.0395(3) 0.0563(17) Uani 1 1 d . . . . .
F20 F 0.5519(4) 0.4929(3) 0.8961(3) 0.0360(13) Uani 1 1 d . . . . .
O1 O 0.1657(4) 0.5104(4) 0.4516(3) 0.0235(13) Uani 1 1 d . . . . .
O2 O 0.1845(4) 0.2503(4) 0.2489(3) 0.0260(14) Uani 1 1 d . . . . .
O3 O 0.6877(4) 0.3294(4) 0.7207(3) 0.0251(13) Uani 1 1 d . . . . .
O4 O 0.6810(4) 0.0891(4) 0.5392(3) 0.0269(14) Uani 1 1 d . . . . .
C1 C 0.4000(6) 0.6531(5) 0.6590(5) 0.0237(19) Uani 1 1 d . . . . .
C2 C 0.3806(6) 0.7420(6) 0.6832(5) 0.029(2) Uani 1 1 d . . . . .
H2 H 0.4195 0.7900 0.7260 0.034 Uiso 1 1 calc R U . . .
C3 C 0.3027(6) 0.7522(6) 0.6403(5) 0.030(2) Uani 1 1 d . . . . .
H3 H 0.2827 0.8087 0.6490 0.036 Uiso 1 1 calc R U . . .
C4 C 0.2517(6) 0.6704(5) 0.5800(5) 0.027(2) Uani 1 1 d . . . . .
C5 C 0.1614(6) 0.6589(5) 0.5335(5) 0.0240(19) Uani 1 1 d . . . . .
C6 C 0.1154(6) 0.5791(5) 0.4726(5) 0.0209(18) Uani 1 1 d . . . . .
C7 C 0.0238(6) 0.5519(6) 0.4241(5) 0.0260(19) Uani 1 1 d . . . . .
H7 H -0.0265 0.5857 0.4257 0.031 Uiso 1 1 calc R U . . .
C8 C 0.0209(6) 0.4656(6) 0.3731(5) 0.028(2) Uani 1 1 d . . . . .
H8 H -0.0322 0.4302 0.3333 0.034 Uiso 1 1 calc R U . . .
C9 C 0.1080(6) 0.4397(6) 0.3899(5) 0.026(2) Uani 1 1 d . . . . .
C10 C 0.1551(6) 0.3659(5) 0.3580(4) 0.0215(18) Uani 1 1 d . . . . .
C11 C 0.1367(6) 0.3195(6) 0.2792(5) 0.027(2) Uani 1 1 d . . . . .
C12 C 0.0745(6) 0.3284(6) 0.2140(5) 0.031(2) Uani 1 1 d . . . . .
H12 H 0.0323 0.3701 0.2167 0.038 Uiso 1 1 calc R U . . .
C13 C 0.0881(6) 0.2654(6) 0.1486(5) 0.031(2) Uani 1 1 d . . . . .
H13 H 0.0549 0.2546 0.0972 0.037 Uiso 1 1 calc R U . . .
C14 C 0.1583(6) 0.2186(6) 0.1675(5) 0.033(2) Uani 1 1 d . . . . .
C15 C 0.2029(6) 0.1560(6) 0.1237(5) 0.029(2) Uani 1 1 d . . . . .
C16 C 0.2776(6) 0.1145(6) 0.1518(5) 0.028(2) Uani 1 1 d . . . . .
C17 C 0.3343(7) 0.0620(6) 0.1080(5) 0.036(2) Uani 1 1 d . . . . .
H17 H 0.3287 0.0464 0.0524 0.044 Uiso 1 1 calc R U . . .
C18 C 0.4003(7) 0.0341(7) 0.1532(6) 0.041(2) Uani 1 1 d . . . . .
H18 H 0.4442 -0.0030 0.1316 0.049 Uiso 1 1 calc R U . . .
C19 C 0.3960(6) 0.0654(6) 0.2324(5) 0.032(2) Uani 1 1 d . . . . .
C20 C 0.4544(6) 0.0526(6) 0.2997(5) 0.034(2) Uani 1 1 d . . . . .
C21 C 0.4477(6) 0.0878(5) 0.3771(5) 0.0265(19) Uani 1 1 d . . . . .
H21 H 0.4019 0.1241 0.3958 0.032 Uiso 1 1 calc R U . . .
C22 C 0.5154(6) 0.0650(6) 0.4268(5) 0.031(2) Uani 1 1 d . . . . .
H22 H 0.5211 0.0855 0.4825 0.037 Uiso 1 1 calc R U . . .
C23 C 0.5730(6) 0.0095(6) 0.3864(5) 0.029(2) Uani 1 1 d . . . . .
C24 C 0.6505(6) -0.0264(6) 0.4162(5) 0.027(2) Uani 1 1 d . . . . .
C25 C 0.6975(6) 0.0090(5) 0.4920(5) 0.0250(19) Uani 1 1 d . . . . .
C26 C 0.7665(6) -0.0216(6) 0.5367(5) 0.030(2) Uani 1 1 d . . . . .
H26 H 0.7922 -0.0747 0.5184 0.035 Uiso 1 1 calc R U . . .
C27 C 0.7883(6) 0.0385(6) 0.6091(5) 0.028(2) Uani 1 1 d . . . . .
H27 H 0.8315 0.0342 0.6511 0.034 Uiso 1 1 calc R U . . .
C28 C 0.7360(6) 0.1102(5) 0.6129(5) 0.026(2) Uani 1 1 d . . . . .
C29 C 0.7397(6) 0.1881(5) 0.6691(4) 0.0218(18) Uani 1 1 d . . . . .
C30 C 0.6948(6) 0.2598(6) 0.6551(5) 0.0248(19) Uani 1 1 d . . . . .
C31 C 0.6556(6) 0.2764(6) 0.5895(5) 0.0254(19) Uani 1 1 d . . . . .
H31 H 0.6499 0.2388 0.5367 0.031 Uiso 1 1 calc R U . . .
C32 C 0.6257(6) 0.3585(6) 0.6145(5) 0.031(2) Uani 1 1 d . . . . .
H32 H 0.5965 0.3878 0.5817 0.038 Uiso 1 1 calc R U . . .
C33 C 0.6456(6) 0.3898(5) 0.6948(5) 0.0238(19) Uani 1 1 d . . . . .
C34 C 0.6390(6) 0.4701(5) 0.7540(4) 0.0229(18) Uani 1 1 d . . . . .
C35 C 0.5853(6) 0.5335(5) 0.7439(4) 0.0210(18) Uani 1 1 d . . . . .
C36 C 0.5924(6) 0.6223(6) 0.7938(5) 0.0251(19) Uani 1 1 d . . . . .
H36 H 0.6358 0.6465 0.8421 0.030 Uiso 1 1 calc R U . . .
C37 C 0.5336(6) 0.6709(5) 0.7686(5) 0.0242(19) Uani 1 1 d . . . . .
H37 H 0.5339 0.7324 0.7964 0.029 Uiso 1 1 calc R U . . .
C38 C 0.4716(6) 0.6221(6) 0.6971(5) 0.0265(19) Uani 1 1 d . . . . .
C39 C 0.1060(6) 0.7337(6) 0.5532(5) 0.028(2) Uani 1 1 d . . . . .
C40 C 0.0788(6) 0.7670(6) 0.6267(5) 0.027(2) Uani 1 1 d . . . . .
C41 C 0.0261(6) 0.8333(6) 0.6450(5) 0.030(2) Uani 1 1 d . . . . .
C42 C -0.0026(6) 0.8705(6) 0.5888(6) 0.037(2) Uani 1 1 d . . . . .
C43 C 0.0229(6) 0.8394(6) 0.5131(6) 0.033(2) Uani 1 1 d . . . . .
C44 C 0.0768(6) 0.7739(6) 0.4969(5) 0.0258(19) Uani 1 1 d . . . . .
C45 C 0.2239(6) 0.3435(5) 0.4126(5) 0.0228(18) Uani 1 1 d . . . . .
C46 C 0.1933(7) 0.3298(6) 0.4815(5) 0.029(2) Uani 1 1 d . . . . .
H46 H 0.1287 0.3349 0.4929 0.034 Uiso 1 1 calc R U . . .
C47 C 0.2580(7) 0.3085(6) 0.5331(5) 0.033(2) Uani 1 1 d . . . . .
H47 H 0.2367 0.2986 0.5797 0.039 Uiso 1 1 calc R U . . .
C48 C 0.3507(7) 0.3015(6) 0.5184(5) 0.035(2) Uani 1 1 d . . . . .
H48 H 0.3938 0.2871 0.5546 0.042 Uiso 1 1 calc R U . . .
C49 C 0.3823(7) 0.3153(6) 0.4516(5) 0.035(2) Uani 1 1 d . . . . .
H49 H 0.4477 0.3108 0.4419 0.042 Uiso 1 1 calc R U . . .
C50 C 0.3196(6) 0.3358(6) 0.3973(5) 0.030(2) Uani 1 1 d . . . . .
H50 H 0.3418 0.3445 0.3506 0.035 Uiso 1 1 calc R U . . .
C51 C 0.1751(7) 0.1293(6) 0.0351(5) 0.034(2) Uani 1 1 d . . . . .
C52 C 0.1980(7) 0.1898(6) -0.0060(5) 0.035(2) Uani 1 1 d . . . . .
C53 C 0.1693(8) 0.1675(6) -0.0863(5) 0.043(3) Uani 1 1 d . . . . .
C54 C 0.1198(9) 0.0808(7) -0.1265(5) 0.052(3) Uani 1 1 d . . . . .
C55 C 0.0952(10) 0.0185(7) -0.0863(6) 0.069(4) Uani 1 1 d . . . . .
C56 C 0.1260(8) 0.0423(7) -0.0066(6) 0.046(3) Uani 1 1 d . . . . .
C57 C 0.6802(6) -0.1078(6) 0.3631(5) 0.029(2) Uani 1 1 d . . . . .
C58 C 0.6120(7) -0.1884(6) 0.3261(5) 0.031(2) Uani 1 1 d . . . . .
C59 C 0.6361(7) -0.2646(5) 0.2792(5) 0.033(2) Uani 1 1 d . . . . .
C60 C 0.7334(7) -0.2630(6) 0.2675(5) 0.032(2) Uani 1 1 d . . . . .
C61 C 0.8044(6) -0.1832(6) 0.3034(5) 0.029(2) Uani 1 1 d . . . . .
C62 C 0.7775(6) -0.1097(6) 0.3500(5) 0.029(2) Uani 1 1 d . . . . .
C63 C 0.7971(6) 0.2057(6) 0.7493(5) 0.031(2) Uani 1 1 d . . . . .
C64 C 0.8711(7) 0.2817(7) 0.7820(6) 0.043(3) Uani 1 1 d . . . . .
H64 H 0.8848 0.3255 0.7546 0.051 Uiso 1 1 calc R U . . .
C65 C 0.9267(8) 0.2965(8) 0.8537(7) 0.059(3) Uani 1 1 d . . . . .
H65 H 0.9787 0.3492 0.8752 0.071 Uiso 1 1 calc R U . . .
C66 C 0.9047(9) 0.2325(8) 0.8939(7) 0.065(4) Uani 1 1 d . . . . .
H66 H 0.9400 0.2422 0.9442 0.078 Uiso 1 1 calc R U . . .
C67 C 0.8321(8) 0.1559(7) 0.8605(6) 0.044(3) Uani 1 1 d . . . . .
H67 H 0.8196 0.1110 0.8868 0.053 Uiso 1 1 calc R U . . .
C68 C 0.7767(7) 0.1425(7) 0.7892(6) 0.040(2) Uani 1 1 d . . . . .
H68 H 0.7247 0.0899 0.7677 0.049 Uiso 1 1 calc R U . . .
C69 C 0.6949(6) 0.4909(5) 0.8338(5) 0.029(2) Uani 1 1 d . . . . .
C70 C 0.7966(6) 0.4984(6) 0.8432(5) 0.030(2) Uani 1 1 d . . . . .
C71 C 0.8511(7) 0.5236(7) 0.9182(6) 0.044(3) Uani 1 1 d . . . . .
C72 C 0.8050(9) 0.5374(8) 0.9817(6) 0.056(3) Uani 1 1 d . . . . .
C73 C 0.7029(7) 0.5281(7) 0.9760(5) 0.039(2) Uani 1 1 d . . . . .
C74 C 0.6501(7) 0.5038(6) 0.9012(5) 0.032(2) Uani 1 1 d . . . . .
C75 C 0.2833(9) 0.8392(8) 0.8640(7) 0.061(3) Uani 1 1 d . . . . .
H75 H 0.2609 0.7787 0.8226 0.073 Uiso 1 1 calc R U . . .
Cl1 Cl 0.3978(4) 0.8463(3) 0.9021(3) 0.1232(10) Uani 1 1 d . . . . .
Cl2 Cl 0.2029(4) 0.8430(3) 0.9367(3) 0.1232(10) Uani 1 1 d . . . . .
Cl3 Cl 0.2723(4) 0.9220(3) 0.8209(3) 0.1232(10) Uani 1 1 d . . . . .
C76 C 0.7986(10) 0.4653(10) 0.1651(10) 0.087(5) Uani 1 1 d . . . . .
H76 H 0.7633 0.5082 0.1479 0.105 Uiso 1 1 calc R U . . .
Cl4 Cl 0.8127(4) 0.3798(3) 0.0805(4) 0.1280(18) Uani 1 1 d . U . . .
Cl5 Cl 0.7282(5) 0.4167(5) 0.2227(4) 0.167(3) Uani 1 1 d . U . . .
Cl6 Cl 0.9148(3) 0.5276(4) 0.2177(3) 0.1091(15) Uani 1 1 d . U . . .
C77 C 0.5146(18) 0.7312(16) 0.0777(14) 0.055(6) Uiso 0.5 1 d . . P A 1
H77 H 0.5616 0.7033 0.1034 0.066 Uiso 0.5 1 calc R U P A 1
Cl7 Cl 0.4026(6) 0.7465(6) 0.1218(5) 0.065(2) Uiso 0.5 1 d . . P A 1
Cl8 Cl 0.5616(5) 0.8510(4) 0.0751(4) 0.0581(16) Uiso 0.5 1 d . . P A 1
Cl9 Cl 0.4749(8) 0.6796(7) -0.0270(6) 0.0695(10) Uiso 0.4 1 d . . P A 1
C77' C 0.455(2) 0.7537(18) 0.0582(16) 0.0695(10) Uiso 0.5 1 d . . P B 2
H77' H 0.4106 0.7851 0.0336 0.083 Uiso 0.5 1 calc R U P B 2
Cl7' Cl 0.4189(7) 0.7376(6) 0.1391(5) 0.0695(10) Uiso 0.5 1 d . . P B 2
Cl8' Cl 0.5934(5) 0.8341(5) 0.1012(4) 0.0695(10) Uiso 0.5 1 d . . P B 2
Cl9' Cl 0.4819(5) 0.6603(5) -0.0108(4) 0.0695(10) Uiso 0.6 1 d . . P B 2

loop_
_atom_site_aniso_label
_atom_site_aniso_U_11
_atom_site_aniso_U_22
_atom_site_aniso_U_33
_atom_site_aniso_U_23
_atom_site_aniso_U_13
_atom_site_aniso_U_12
S1 0.0304(12) 0.0196(11) 0.0286(12) 0.0005(9) -0.0119(9) 0.0092(9)
S2 0.0289(12) 0.0173(11) 0.0259(11) 0.0006(9) -0.0127(9) 0.0059(9)
S3 0.0335(12) 0.0223(11) 0.0237(11) 0.0014(9) -0.0075(9) 0.0082(9)
S4 0.0350(13) 0.0263(12) 0.0276(12) 0.0006(9) -0.0072(10) 0.0117(10)
F1 0.033(3) 0.031(3) 0.024(3) 0.005(2) -0.007(2) 0.007(2)
F2 0.037(3) 0.036(3) 0.037(3) -0.004(2) 0.000(2) 0.008(2)
F3 0.039(3) 0.034(3) 0.062(4) -0.001(3) -0.013(3) 0.022(3)
F4 0.044(3) 0.039(3) 0.050(3) 0.019(3) -0.015(3) 0.016(3)
F5 0.043(3) 0.030(3) 0.031(3) 0.012(2) -0.001(2) 0.015(2)
F6 0.063(4) 0.028(3) 0.030(3) 0.001(2) -0.007(3) -0.014(3)
F7 0.107(5) 0.039(4) 0.026(3) 0.010(3) -0.007(3) -0.017(3)
F8 0.096(4) 0.056(4) 0.035(3) 0.013(3) -0.010(3) -0.009(3)
F9 0.107(4) 0.052(4) 0.048(3) 0.010(3) -0.012(3) -0.016(3)
F10 0.102(5) 0.029(3) 0.037(3) 0.010(3) -0.027(3) -0.019(3)
F11 0.030(3) 0.030(3) 0.043(3) 0.004(2) 0.001(2) 0.003(2)
F12 0.055(4) 0.023(3) 0.047(3) 0.001(2) -0.003(3) 0.001(3)
F13 0.067(4) 0.023(3) 0.036(3) 0.001(2) 0.004(3) 0.014(3)
F14 0.038(3) 0.043(3) 0.038(3) 0.005(3) 0.007(2) 0.019(3)
F15 0.033(3) 0.031(3) 0.041(3) -0.002(2) -0.006(2) 0.005(2)
F16 0.027(3) 0.035(3) 0.046(3) 0.003(3) -0.009(3) 0.002(2)
F17 0.033(3) 0.083(5) 0.065(4) 0.003(4) -0.035(3) 0.009(3)
F18 0.059(4) 0.115(6) 0.041(4) 0.006(4) -0.040(3) 0.004(4)
F19 0.068(4) 0.064(4) 0.030(3) 0.007(3) -0.009(3) 0.013(3)
F20 0.031(3) 0.039(3) 0.029(3) 0.001(2) -0.008(2) 0.007(2)
O1 0.020(3) 0.021(3) 0.023(3) -0.002(2) -0.010(2) 0.006(2)
O2 0.032(3) 0.020(3) 0.020(3) 0.001(2) -0.013(2) 0.007(2)
O3 0.027(3) 0.023(3) 0.023(3) 0.004(2) -0.006(2) 0.011(2)
O4 0.031(3) 0.024(3) 0.022(3) 0.001(2) -0.009(2) 0.012(3)
C1 0.025(4) 0.024(5) 0.022(4) 0.006(4) -0.002(3) 0.009(4)
C2 0.028(5) 0.022(5) 0.030(5) 0.000(4) -0.006(4) 0.009(4)
C3 0.037(5) 0.016(4) 0.034(5) -0.001(4) -0.003(4) 0.010(4)
C4 0.028(5) 0.020(4) 0.031(5) 0.007(4) -0.009(4) 0.009(4)
C5 0.029(5) 0.023(4) 0.021(4) 0.008(3) -0.005(4) 0.010(4)
C6 0.022(4) 0.017(4) 0.020(4) 0.005(3) -0.002(3) 0.002(3)
C7 0.027(5) 0.023(5) 0.026(5) 0.007(4) -0.004(4) 0.004(4)
C8 0.026(5) 0.028(5) 0.028(5) 0.009(4) -0.010(4) 0.006(4)
C9 0.025(5) 0.028(5) 0.022(4) 0.008(4) -0.007(4) 0.000(4)
C10 0.024(4) 0.017(4) 0.021(4) 0.006(3) -0.008(3) 0.002(3)
C11 0.026(5) 0.022(5) 0.034(5) 0.009(4) 0.000(4) 0.008(4)
C12 0.031(5) 0.033(5) 0.027(5) 0.005(4) -0.010(4) 0.010(4)
C13 0.034(5) 0.034(5) 0.018(4) 0.008(4) -0.020(4) 0.002(4)
C14 0.030(5) 0.035(5) 0.022(5) -0.001(4) -0.017(4) 0.002(4)
C15 0.032(5) 0.026(5) 0.025(5) 0.001(4) -0.005(4) 0.010(4)
C16 0.029(5) 0.026(5) 0.020(4) 0.001(4) -0.005(4) -0.001(4)
C17 0.033(5) 0.039(6) 0.029(5) 0.003(4) -0.008(4) 0.007(4)
C18 0.034(5) 0.043(6) 0.037(6) 0.000(5) -0.002(4) 0.011(4)
C19 0.030(5) 0.034(5) 0.024(5) 0.002(4) -0.012(4) 0.004(4)
C20 0.031(5) 0.024(5) 0.039(5) -0.001(4) -0.009(4) 0.010(4)
C21 0.024(5) 0.017(4) 0.034(5) 0.003(4) 0.000(4) 0.004(3)
C22 0.022(4) 0.033(5) 0.029(5) 0.001(4) -0.013(4) 0.005(4)
C23 0.029(5) 0.031(5) 0.023(4) 0.002(4) -0.004(4) 0.010(4)
C24 0.030(5) 0.020(4) 0.033(5) 0.009(4) -0.001(4) 0.009(4)
C25 0.020(4) 0.019(4) 0.031(5) -0.001(4) -0.006(4) 0.007(3)
C26 0.037(5) 0.025(5) 0.025(5) -0.001(4) -0.004(4) 0.021(4)
C27 0.025(5) 0.024(5) 0.035(5) 0.004(4) -0.005(4) 0.015(4)
C28 0.021(4) 0.023(5) 0.028(5) 0.002(4) -0.010(4) 0.007(3)
C29 0.018(4) 0.028(5) 0.018(4) 0.006(4) -0.006(3) 0.009(3)
C30 0.020(4) 0.022(4) 0.032(5) 0.007(4) 0.002(4) 0.007(4)
C31 0.029(5) 0.026(5) 0.018(4) 0.001(3) -0.002(4) 0.008(4)
C32 0.035(5) 0.024(5) 0.029(5) 0.002(4) -0.010(4) 0.007(4)
C33 0.016(4) 0.025(5) 0.031(5) 0.011(4) -0.007(3) 0.004(3)
C34 0.027(4) 0.024(4) 0.016(4) 0.003(3) -0.003(3) 0.006(4)
C35 0.022(4) 0.019(4) 0.017(4) 0.001(3) -0.006(3) 0.002(3)
C36 0.022(4) 0.027(5) 0.020(4) 0.003(4) -0.008(3) 0.000(4)
C37 0.025(4) 0.017(4) 0.026(4) 0.002(3) -0.009(4) 0.006(3)
C38 0.024(4) 0.022(5) 0.029(5) 0.004(4) -0.004(4) 0.003(4)
C39 0.026(5) 0.021(4) 0.032(5) 0.005(4) -0.009(4) 0.003(4)
C40 0.022(4) 0.028(5) 0.027(5) 0.005(4) -0.006(4) 0.006(4)
C41 0.028(5) 0.022(5) 0.028(5) -0.006(4) -0.004(4) -0.001(4)
C42 0.025(5) 0.025(5) 0.047(6) -0.008(4) -0.014(4) 0.010(4)
C43 0.028(5) 0.024(5) 0.044(6) 0.006(4) -0.002(4) 0.007(4)
C44 0.026(5) 0.022(5) 0.026(5) 0.005(4) 0.001(4) 0.004(4)
C45 0.026(4) 0.015(4) 0.024(4) 0.001(3) -0.004(3) 0.006(3)
C46 0.032(5) 0.030(5) 0.025(5) 0.009(4) -0.004(4) 0.010(4)
C47 0.037(5) 0.037(5) 0.025(5) 0.011(4) -0.001(4) 0.011(4)
C48 0.047(6) 0.023(5) 0.027(5) 0.004(4) -0.016(4) 0.006(4)
C49 0.029(5) 0.033(5) 0.032(5) 0.000(4) -0.010(4) 0.005(4)
C50 0.034(5) 0.022(5) 0.026(5) 0.000(4) -0.004(4) 0.003(4)
C51 0.038(5) 0.028(5) 0.023(5) -0.004(4) -0.013(4) 0.000(4)
C52 0.043(6) 0.026(5) 0.026(5) 0.004(4) -0.004(4) -0.004(4)
C53 0.061(7) 0.024(5) 0.027(5) 0.002(4) -0.004(5) -0.015(5)
C54 0.091(9) 0.042(6) 0.010(4) 0.001(4) -0.010(5) -0.003(6)
C55 0.110(10) 0.030(6) 0.036(6) 0.005(5) -0.032(6) -0.036(6)
C56 0.066(7) 0.026(5) 0.029(5) -0.001(4) -0.014(5) -0.007(5)
C57 0.029(5) 0.034(5) 0.024(5) 0.003(4) -0.004(4) 0.016(4)
C58 0.032(5) 0.028(5) 0.029(5) 0.006(4) -0.002(4) 0.001(4)
C59 0.048(6) 0.013(4) 0.029(5) -0.002(4) -0.002(4) 0.003(4)
C60 0.050(6) 0.031(5) 0.021(5) 0.005(4) 0.007(4) 0.025(5)
C61 0.026(5) 0.031(5) 0.030(5) 0.007(4) 0.001(4) 0.009(4)
C62 0.025(5) 0.022(5) 0.033(5) 0.004(4) -0.009(4) 0.001(4)
C63 0.031(5) 0.020(5) 0.036(5) 0.002(4) -0.009(4) 0.008(4)
C64 0.038(6) 0.044(6) 0.036(6) 0.008(5) -0.015(4) -0.001(5)
C65 0.051(7) 0.049(7) 0.062(8) 0.010(6) -0.038(6) 0.002(5)
C66 0.063(8) 0.060(8) 0.062(8) 0.011(6) -0.031(6) 0.018(6)
C67 0.063(7) 0.032(6) 0.037(6) 0.012(4) -0.011(5) 0.015(5)
C68 0.033(5) 0.033(6) 0.051(6) 0.010(5) -0.007(5) 0.006(4)
C69 0.035(5) 0.020(5) 0.025(5) 0.000(4) -0.013(4) 0.006(4)
C70 0.026(5) 0.027(5) 0.031(5) 0.005(4) -0.013(4) 0.002(4)
C71 0.029(5) 0.049(6) 0.046(6) 0.010(5) -0.027(5) 0.005(5)
C72 0.063(8) 0.062(8) 0.031(6) 0.003(5) -0.032(6) 0.018(6)
C73 0.035(5) 0.047(6) 0.026(5) 0.006(4) -0.009(4) 0.002(5)
C74 0.033(5) 0.029(5) 0.025(5) 0.001(4) -0.017(4) 0.009(4)
C75 0.072(8) 0.051(7) 0.058(8) 0.007(6) 0.030(6) 0.014(6)
Cl1 0.139(3) 0.105(2) 0.117(2) 0.0196(17) 0.0366(19) 0.0201(18)
Cl2 0.139(3) 0.105(2) 0.117(2) 0.0196(17) 0.0366(19) 0.0201(18)
Cl3 0.139(3) 0.105(2) 0.117(2) 0.0196(17) 0.0366(19) 0.0201(18)
C76 0.067(9) 0.077(10) 0.136(14) 0.052(10) 0.022(9) 0.030(8)
Cl4 0.118(3) 0.087(3) 0.175(4) 0.023(3) 0.047(3) 0.028(2)
Cl5 0.166(4) 0.179(5) 0.172(4) 0.087(4) 0.063(4) 0.005(4)
Cl6 0.086(3) 0.160(4) 0.101(3) 0.061(3) -0.003(2) 0.047(3)

loop_
_atom_type_symbol
_atom_type_description
_atom_type_scat_dispersion_real
_atom_type_scat_dispersion_imag
_atom_type_scat_source
C C 0.0033 0.0016 'International Tables Vol C Tables 4.2.6.8 and 6.1.1.4'
H H 0.0000 0.0000 'International Tables Vol C Tables 4.2.6.8 and 6.1.1.4'
O O 0.0106 0.0060 'International Tables Vol C Tables 4.2.6.8 and 6.1.1.4'
F F 0.0171 0.0103 'International Tables Vol C Tables 4.2.6.8 and 6.1.1.4'
S S 0.1246 0.1234 'International Tables Vol C Tables 4.2.6.8 and 6.1.1.4'
Cl Cl 0.1484 0.1585 'International Tables Vol C Tables 4.2.6.8 and 6.1.1.4'

loop_
_geom_angle_atom_site_label_1
_geom_angle_atom_site_label_2
_geom_angle_atom_site_label_3
_geom_angle
_geom_angle_site_symmetry_1
_geom_angle_site_symmetry_3
_geom_angle_publ_flag
C1 S1 C4 91.5(4) . . ?
C38 S2 C35 91.9(4) . . ?
C19 S3 C16 91.1(4) . . ?
C20 S4 C23 91.4(4) . . ?
C6 O1 C9 108.7(6) . . ?
C11 O2 C14 108.7(6) . . ?
C33 O3 C30 107.2(6) . . ?
C25 O4 C28 108.9(6) . . ?
C38 C1 C2 125.8(7) . . ?
C38 C1 S1 123.3(6) . . ?
C2 C1 S1 110.8(6) . . ?
C3 C2 C1 114.1(7) . . ?
C3 C2 H2 123.0 . . ?
C1 C2 H2 123.0 . . ?
C2 C3 C4 114.2(7) . . ?
C2 C3 H3 122.9 . . ?
C4 C3 H3 122.9 . . ?
C5 C4 C3 126.0(7) . . ?
C5 C4 S1 124.6(6) . . ?
C3 C4 S1 109.2(6) . . ?
C4 C5 C6 124.7(7) . . ?
C4 C5 C39 118.1(7) . . ?
C6 C5 C39 117.1(7) . . ?
O1 C6 C7 108.3(7) . . ?
O1 C6 C5 118.4(7) . . ?
C7 C6 C5 133.3(7) . . ?
C8 C7 C6 106.6(7) . . ?
C8 C7 H7 126.7 . . ?
C6 C7 H7 126.7 . . ?
C9 C8 C7 109.0(7) . . ?
C9 C8 H8 125.5 . . ?
C7 C8 H8 125.5 . . ?
C8 C9 O1 107.4(7) . . ?
C8 C9 C10 137.8(7) . . ?
O1 C9 C10 114.6(6) . . ?
C11 C10 C9 120.5(7) . . ?
C11 C10 C45 122.0(7) . . ?
C9 C10 C45 117.5(7) . . ?
C10 C11 O2 119.9(7) . . ?
C10 C11 C12 132.8(8) . . ?
O2 C11 C12 107.3(7) . . ?
C13 C12 C11 106.6(7) . . ?
C13 C12 H12 126.7 . . ?
C11 C12 H12 126.7 . . ?
C12 C13 C14 110.1(7) . . ?
C12 C13 H13 124.9 . . ?
C14 C13 H13 124.9 . . ?
C15 C14 O2 119.6(7) . . ?
C15 C14 C13 133.2(8) . . ?
O2 C14 C13 107.2(7) . . ?
C14 C15 C16 127.2(8) . . ?
C14 C15 C51 116.4(7) . . ?
C16 C15 C51 116.3(7) . . ?
C17 C16 C15 127.7(8) . . ?
C17 C16 S3 111.0(6) . . ?
C15 C16 S3 121.3(7) . . ?
C16 C17 C18 113.2(8) . . ?
C16 C17 H17 123.4 . . ?
C18 C17 H17 123.4 . . ?
C19 C18 C17 113.3(9) . . ?
C19 C18 H18 123.3 . . ?
C17 C18 H18 123.3 . . ?
C18 C19 C20 130.3(9) . . ?
C18 C19 S3 111.4(7) . . ?
C20 C19 S3 118.3(7) . . ?
C21 C20 C19 127.0(8) . . ?
C21 C20 S4 112.1(6) . . ?
C19 C20 S4 120.9(7) . . ?
C20 C21 C22 113.2(8) . . ?
C20 C21 H21 123.4 . . ?
C22 C21 H21 123.4 . . ?
C23 C22 C21 113.2(8) . . ?
C23 C22 H22 123.4 . . ?
C21 C22 H22 123.4 . . ?
C22 C23 C24 129.5(8) . . ?
C22 C23 S4 110.1(6) . . ?
C24 C23 S4 120.4(7) . . ?
C25 C24 C23 122.7(8) . . ?
C25 C24 C57 118.1(7) . . ?
C23 C24 C57 119.2(7) . . ?
C24 C25 O4 119.7(7) . . ?
C24 C25 C26 132.3(8) . . ?
O4 C25 C26 108.0(6) . . ?
C27 C26 C25 107.6(7) . . ?
C27 C26 H26 126.2 . . ?
C25 C26 H26 126.2 . . ?
C26 C27 C28 109.2(7) . . ?
C26 C27 H27 125.4 . . ?
C28 C27 H27 125.4 . . ?
C29 C28 O4 121.9(7) . . ?
C29 C28 C27 131.5(7) . . ?
O4 C28 C27 106.3(7) . . ?
C28 C29 C30 122.2(7) . . ?
C28 C29 C63 119.6(7) . . ?
C30 C29 C63 118.1(7) . . ?
C31 C30 O3 108.9(7) . . ?
C31 C30 C29 134.5(8) . . ?
O3 C30 C29 116.6(7) . . ?
C30 C31 C32 107.1(7) . . ?
C30 C31 H31 126.5 . . ?
C32 C31 H31 126.5 . . ?
C33 C32 C31 107.9(7) . . ?
C33 C32 H32 126.0 . . ?
C31 C32 H32 126.0 . . ?
O3 C33 C32 108.9(7) . . ?
O3 C33 C34 115.3(7) . . ?
C32 C33 C34 135.6(8) . . ?
C35 C34 C33 125.4(7) . . ?
C35 C34 C69 115.9(7) . . ?
C33 C34 C69 118.7(7) . . ?
C34 C35 C36 127.7(7) . . ?
C34 C35 S2 123.7(6) . . ?
C36 C35 S2 108.5(6) . . ?
C37 C36 C35 115.6(7) . . ?
C37 C36 H36 122.2 . . ?
C35 C36 H36 122.2 . . ?
C36 C37 C38 113.9(7) . . ?
C36 C37 H37 123.0 . . ?
C38 C37 H37 123.0 . . ?
C1 C38 C37 126.7(8) . . ?
C1 C38 S2 123.3(6) . . ?
C37 C38 S2 110.0(6) . . ?
C40 C39 C44 115.5(8) . . ?
C40 C39 C5 123.1(7) . . ?
C44 C39 C5 121.4(8) . . ?
C41 C40 F1 116.7(8) . . ?
C41 C40 C39 123.8(8) . . ?
F1 C40 C39 119.4(7) . . ?
F2 C41 C40 121.2(8) . . ?
F2 C41 C42 119.3(8) . . ?
C40 C41 C42 119.5(9) . . ?
F3 C42 C41 120.4(9) . . ?
F3 C42 C43 120.3(8) . . ?
C41 C42 C43 119.3(8) . . ?
F4 C43 C44 121.0(9) . . ?
F4 C43 C42 119.2(8) . . ?
C44 C43 C42 119.8(8) . . ?
F5 C44 C43 118.0(8) . . ?
F5 C44 C39 120.0(7) . . ?
C43 C44 C39 122.0(9) . . ?
C46 C45 C50 119.0(7) . . ?
C46 C45 C10 119.4(8) . . ?
C50 C45 C10 121.6(8) . . ?
C47 C46 C45 119.6(8) . . ?
C47 C46 H46 120.2 . . ?
C45 C46 H46 120.2 . . ?
C48 C47 C46 121.3(9) . . ?
C48 C47 H47 119.3 . . ?
C46 C47 H47 119.3 . . ?
C47 C48 C49 120.1(8) . . ?
C47 C48 H48 120.0 . . ?
C49 C48 H48 120.0 . . ?
C48 C49 C50 120.8(9) . . ?
C48 C49 H49 119.6 . . ?
C50 C49 H49 119.6 . . ?
C49 C50 C45 119.3(9) . . ?
C49 C50 H50 120.4 . . ?
C45 C50 H50 120.4 . . ?
C52 C51 C56 117.4(8) . . ?
C52 C51 C15 122.0(8) . . ?
C56 C51 C15 120.6(9) . . ?
F6 C52 C51 120.3(8) . . ?
F6 C52 C53 117.1(8) . . ?
C51 C52 C53 122.6(8) . . ?
F7 C53 C54 120.6(8) . . ?
F7 C53 C52 120.3(8) . . ?
C54 C53 C52 119.0(9) . . ?
F8 C54 C53 119.8(9) . . ?
F8 C54 C55 120.6(9) . . ?
C53 C54 C55 119.5(8) . . ?
F9 C55 C54 119.9(9) . . ?
F9 C55 C56 120.1(10) . . ?
C54 C55 C56 120.0(9) . . ?
F10 C56 C51 120.7(8) . . ?
F10 C56 C55 117.6(8) . . ?
C51 C56 C55 121.2(10) . . ?
C58 C57 C62 114.8(8) . . ?
C58 C57 C24 121.6(8) . . ?
C62 C57 C24 123.5(8) . . ?
F11 C58 C59 117.1(8) . . ?
F11 C58 C57 119.3(8) . . ?
C59 C58 C57 123.6(9) . . ?
F12 C59 C58 121.7(9) . . ?
F12 C59 C60 118.9(8) . . ?
C58 C59 C60 119.5(8) . . ?
F13 C60 C59 120.4(8) . . ?
F13 C60 C61 120.7(8) . . ?
C59 C60 C61 118.9(8) . . ?
F14 C61 C62 121.2(8) . . ?
F14 C61 C60 119.1(8) . . ?
C62 C61 C60 119.7(8) . . ?
C61 C62 F15 118.5(8) . . ?
C61 C62 C57 123.6(8) . . ?
F15 C62 C57 117.9(7) . . ?
C64 C63 C68 119.2(8) . . ?
C64 C63 C29 121.4(8) . . ?
C68 C63 C29 119.4(8) . . ?
C63 C64 C65 121.9(10) . . ?
C63 C64 H64 119.0 . . ?
C65 C64 H64 119.0 . . ?
C64 C65 C66 118.4(10) . . ?
C64 C65 H65 120.8 . . ?
C66 C65 H65 120.8 . . ?
C67 C66 C65 119.6(10) . . ?
C67 C66 H66 120.2 . . ?
C65 C66 H66 120.2 . . ?
C66 C67 C68 121.3(10) . . ?
C66 C67 H67 119.4 . . ?
C68 C67 H67 119.4 . . ?
C63 C68 C67 119.6(9) . . ?
C63 C68 H68 120.2 . . ?
C67 C68 H68 120.2 . . ?
C74 C69 C70 116.9(7) . . ?
C74 C69 C34 122.9(8) . . ?
C70 C69 C34 120.2(8) . . ?
F16 C70 C69 120.6(7) . . ?
F16 C70 C71 118.4(8) . . ?
C69 C70 C71 120.9(10) . . ?
C72 C71 F17 121.3(8) . . ?
C72 C71 C70 120.1(9) . . ?
F17 C71 C70 118.6(10) . . ?
C71 C72 F18 120.4(10) . . ?
C71 C72 C73 121.7(8) . . ?
F18 C72 C73 117.9(11) . . ?
F19 C73 C74 120.6(9) . . ?
F19 C73 C72 121.9(8) . . ?
C74 C73 C72 117.5(10) . . ?
F20 C74 C69 120.1(7) . . ?
F20 C74 C73 117.0(9) . . ?
C69 C74 C73 122.8(9) . . ?
Cl1 C75 Cl3 113.6(8) . . ?
Cl1 C75 Cl2 110.6(8) . . ?
Cl3 C75 Cl2 109.1(7) . . ?
Cl1 C75 H75 107.7 . . ?
Cl3 C75 H75 107.7 . . ?
Cl2 C75 H75 107.7 . . ?
Cl5 C76 Cl6 111.0(10) . . ?
Cl5 C76 Cl4 109.7(8) . . ?
Cl6 C76 Cl4 110.6(8) . . ?
Cl5 C76 H76 108.5 . . ?
Cl6 C76 H76 108.5 . . ?
Cl4 C76 H76 108.5 . . ?
Cl9 C77 Cl7 106.1(13) . . ?
Cl9 C77 Cl8 97.0(12) . . ?
Cl7 C77 Cl8 99.2(12) . . ?
Cl9 C77 H77 117.1 . . ?
Cl7 C77 H77 117.1 . . ?
Cl8 C77 H77 117.1 . . ?
Cl7' C77' Cl9' 117.2(17) . . ?
Cl7' C77' Cl8' 100.3(14) . . ?
Cl9' C77' Cl8' 101.2(14) . . ?
Cl7' C77' H77' 112.3 . . ?
Cl9' C77' H77' 112.3 . . ?
Cl8' C77' H77' 112.3 . . ?

loop_
_geom_bond_atom_site_label_1
_geom_bond_atom_site_label_2
_geom_bond_distance
_geom_bond_site_symmetry_2
_geom_bond_publ_flag
S1 C1 1.740(8) . ?
S1 C4 1.761(8) . ?
S2 C38 1.747(8) . ?
S2 C35 1.771(7) . ?
S3 C19 1.722(9) . ?
S3 C16 1.740(8) . ?
S4 C20 1.723(9) . ?
S4 C23 1.750(9) . ?
F1 C40 1.362(9) . ?
F2 C41 1.344(10) . ?
F3 C42 1.329(10) . ?
F4 C43 1.337(10) . ?
F5 C44 1.337(10) . ?
F6 C52 1.340(10) . ?
F7 C53 1.314(11) . ?
F8 C54 1.339(10) . ?
F9 C55 1.340(11) . ?
F10 C56 1.339(12) . ?
F11 C58 1.355(10) . ?
F12 C59 1.341(10) . ?
F13 C60 1.341(10) . ?
F14 C61 1.333(10) . ?
F15 C62 1.358(9) . ?
F16 C70 1.337(11) . ?
F17 C71 1.353(11) . ?
F18 C72 1.340(10) . ?
F19 C73 1.338(11) . ?
F20 C74 1.334(10) . ?
O1 C6 1.372(9) . ?
O1 C9 1.388(9) . ?
O2 C11 1.380(10) . ?
O2 C14 1.394(9) . ?
O3 C33 1.365(9) . ?
O3 C30 1.385(10) . ?
O4 C25 1.372(9) . ?
O4 C28 1.391(9) . ?
C1 C38 1.395(11) . ?
C1 C2 1.420(11) . ?
C2 C3 1.338(11) . ?
C2 H2 0.9500 . ?
C3 C4 1.438(11) . ?
C3 H3 0.9500 . ?
C4 C5 1.401(11) . ?
C5 C6 1.408(11) . ?
C5 C39 1.496(11) . ?
C6 C7 1.403(11) . ?
C7 C8 1.392(12) . ?
C7 H7 0.9500 . ?
C8 C9 1.383(11) . ?
C8 H8 0.9500 . ?
C9 C10 1.435(12) . ?
C10 C11 1.371(11) . ?
C10 C45 1.472(10) . ?
C11 C12 1.450(11) . ?
C12 C13 1.355(12) . ?
C12 H12 0.9500 . ?
C13 C14 1.399(12) . ?
C13 H13 0.9500 . ?
C14 C15 1.353(12) . ?
C15 C16 1.452(12) . ?
C15 C51 1.521(12) . ?
C16 C17 1.373(12) . ?
C17 C18 1.385(13) . ?
C17 H17 0.9500 . ?
C18 C19 1.374(13) . ?
C18 H18 0.9500 . ?
C19 C20 1.481(12) . ?
C20 C21 1.357(12) . ?
C21 C22 1.407(11) . ?
C21 H21 0.9500 . ?
C22 C23 1.384(12) . ?
C22 H22 0.9500 . ?
C23 C24 1.437(11) . ?
C24 C25 1.369(11) . ?
C24 C57 1.509(12) . ?
C25 C26 1.434(11) . ?
C26 C27 1.343(11) . ?
C26 H26 0.9500 . ?
C27 C28 1.438(11) . ?
C27 H27 0.9500 . ?
C28 C29 1.334(11) . ?
C29 C30 1.451(11) . ?
C29 C63 1.513(11) . ?
C30 C31 1.367(11) . ?
C31 C32 1.390(12) . ?
C31 H31 0.9500 . ?
C32 C33 1.369(12) . ?
C32 H32 0.9500 . ?
C33 C34 1.422(11) . ?
C34 C35 1.388(11) . ?
C34 C69 1.489(10) . ?
C35 C36 1.406(11) . ?
C36 C37 1.348(11) . ?
C36 H36 0.9500 . ?
C37 C38 1.412(11) . ?
C37 H37 0.9500 . ?
C39 C40 1.383(12) . ?
C39 C44 1.402(11) . ?
C40 C41 1.360(12) . ?
C41 C42 1.366(13) . ?
C42 C43 1.403(14) . ?
C43 C44 1.361(12) . ?
C45 C46 1.394(12) . ?
C45 C50 1.399(12) . ?
C46 C47 1.388(11) . ?
C46 H46 0.9500 . ?
C47 C48 1.354(13) . ?
C47 H47 0.9500 . ?
C48 C49 1.365(13) . ?
C48 H48 0.9500 . ?
C49 C50 1.398(12) . ?
C49 H49 0.9500 . ?
C50 H50 0.9500 . ?
C51 C52 1.361(13) . ?
C51 C56 1.370(12) . ?
C52 C53 1.387(12) . ?
C53 C54 1.362(13) . ?
C54 C55 1.376(15) . ?
C55 C56 1.381(14) . ?
C57 C58 1.382(12) . ?
C57 C62 1.395(12) . ?
C58 C59 1.368(12) . ?
C59 C60 1.381(13) . ?
C60 C61 1.391(12) . ?
C61 C62 1.352(12) . ?
C63 C64 1.367(13) . ?
C63 C68 1.376(13) . ?
C64 C65 1.381(13) . ?
C64 H64 0.9500 . ?
C65 C66 1.392(17) . ?
C65 H65 0.9500 . ?
C66 C67 1.363(15) . ?
C66 H66 0.9500 . ?
C67 C68 1.379(13) . ?
C67 H67 0.9500 . ?
C68 H68 0.9500 . ?
C69 C74 1.383(13) . ?
C69 C70 1.388(12) . ?
C70 C71 1.401(12) . ?
C71 C72 1.334(16) . ?
C72 C73 1.391(15) . ?
C73 C74 1.390(11) . ?
C75 Cl1 1.652(13) . ?
C75 Cl3 1.708(14) . ?
C75 Cl2 1.777(13) . ?
C75 H75 1.0000 . ?
C76 Cl5 1.709(16) . ?
C76 Cl6 1.760(15) . ?
C76 Cl4 1.769(16) . ?
C76 H76 1.0000 . ?
C77 Cl9 1.81(3) . ?
C77 Cl7 1.83(3) . ?
C77 Cl8 1.88(2) . ?
C77 H77 1.0000 . ?
C77' Cl7' 1.64(3) . ?
C77' Cl9' 1.75(3) . ?
C77' Cl8' 2.05(3) . ?
C77' H77' 1.0000 . ?

loop_
_geom_torsion_atom_site_label_1
_geom_torsion_atom_site_label_2
_geom_torsion_atom_site_label_3
_geom_torsion_atom_site_label_4
_geom_torsion
_geom_torsion_site_symmetry_1
_geom_torsion_site_symmetry_2
_geom_torsion_site_symmetry_3
_geom_torsion_site_symmetry_4
_geom_torsion_publ_flag
C4 S1 C1 C38 172.8(8) . . . . ?
C4 S1 C1 C2 -3.0(7) . . . . ?
C38 C1 C2 C3 -174.7(9) . . . . ?
S1 C1 C2 C3 1.1(11) . . . . ?
C1 C2 C3 C4 2.2(13) . . . . ?
C2 C3 C4 C5 171.5(9) . . . . ?
C2 C3 C4 S1 -4.3(11) . . . . ?
C1 S1 C4 C5 -171.9(8) . . . . ?
C1 S1 C4 C3 4.1(7) . . . . ?
C3 C4 C5 C6 177.1(9) . . . . ?
S1 C4 C5 C6 -7.6(14) . . . . ?
C3 C4 C5 C39 -7.4(14) . . . . ?
S1 C4 C5 C39 167.9(7) . . . . ?
C9 O1 C6 C7 0.5(9) . . . . ?
C9 O1 C6 C5 -178.8(8) . . . . ?
C4 C5 C6 O1 -6.3(13) . . . . ?
C39 C5 C6 O1 178.1(7) . . . . ?
C4 C5 C6 C7 174.5(9) . . . . ?
C39 C5 C6 C7 -1.0(15) . . . . ?
O1 C6 C7 C8 -0.6(10) . . . . ?
C5 C6 C7 C8 178.6(9) . . . . ?
C6 C7 C8 C9 0.4(10) . . . . ?
C7 C8 C9 O1 -0.1(10) . . . . ?
C7 C8 C9 C10 -174.3(10) . . . . ?
C6 O1 C9 C8 -0.3(9) . . . . ?
C6 O1 C9 C10 175.4(7) . . . . ?
C8 C9 C10 C11 28.5(16) . . . . ?
O1 C9 C10 C11 -145.3(8) . . . . ?
C8 C9 C10 C45 -152.3(10) . . . . ?
O1 C9 C10 C45 33.9(11) . . . . ?
C9 C10 C11 O2 178.3(8) . . . . ?
C45 C10 C11 O2 -0.9(13) . . . . ?
C9 C10 C11 C12 -0.2(15) . . . . ?
C45 C10 C11 C12 -179.4(9) . . . . ?
C14 O2 C11 C10 -176.1(8) . . . . ?
C14 O2 C11 C12 2.7(9) . . . . ?
C10 C11 C12 C13 178.1(10) . . . . ?
O2 C11 C12 C13 -0.5(10) . . . . ?
C11 C12 C13 C14 -2.0(11) . . . . ?
C11 O2 C14 C15 174.0(8) . . . . ?
C11 O2 C14 C13 -3.9(10) . . . . ?
C12 C13 C14 C15 -173.8(11) . . . . ?
C12 C13 C14 O2 3.7(11) . . . . ?
O2 C14 C15 C16 0.8(15) . . . . ?
C13 C14 C15 C16 178.1(10) . . . . ?
O2 C14 C15 C51 -176.3(8) . . . . ?
C13 C14 C15 C51 1.0(16) . . . . ?
C14 C15 C16 C17 -169.1(10) . . . . ?
C51 C15 C16 C17 8.0(14) . . . . ?
C14 C15 C16 S3 9.5(14) . . . . ?
C51 C15 C16 S3 -173.4(7) . . . . ?
C19 S3 C16 C17 0.3(7) . . . . ?
C19 S3 C16 C15 -178.6(8) . . . . ?
C15 C16 C17 C18 178.8(9) . . . . ?
S3 C16 C17 C18 0.1(10) . . . . ?
C16 C17 C18 C19 -0.5(12) . . . . ?
C17 C18 C19 C20 -178.8(9) . . . . ?
C17 C18 C19 S3 0.7(11) . . . . ?
C16 S3 C19 C18 -0.6(8) . . . . ?
C16 S3 C19 C20 179.1(8) . . . . ?
C18 C19 C20 C21 178.2(10) . . . . ?
S3 C19 C20 C21 -1.3(13) . . . . ?
C18 C19 C20 S4 -0.8(14) . . . . ?
S3 C19 C20 S4 179.6(5) . . . . ?
C23 S4 C20 C21 0.2(7) . . . . ?
C23 S4 C20 C19 179.4(8) . . . . ?
C19 C20 C21 C22 -178.4(9) . . . . ?
S4 C20 C21 C22 0.7(10) . . . . ?
C20 C21 C22 C23 -1.6(11) . . . . ?
C21 C22 C23 C24 178.8(9) . . . . ?
C21 C22 C23 S4 1.7(10) . . . . ?
C20 S4 C23 C22 -1.0(7) . . . . ?
C20 S4 C23 C24 -178.5(8) . . . . ?
C22 C23 C24 C25 -17.8(15) . . . . ?
S4 C23 C24 C25 159.2(8) . . . . ?
C22 C23 C24 C57 160.6(9) . . . . ?
S4 C23 C24 C57 -22.4(12) . . . . ?
C23 C24 C25 O4 -9.2(14) . . . . ?
C57 C24 C25 O4 172.4(8) . . . . ?
C23 C24 C25 C26 171.2(10) . . . . ?
C57 C24 C25 C26 -7.2(16) . . . . ?
C28 O4 C25 C24 179.5(8) . . . . ?
C28 O4 C25 C26 -0.8(10) . . . . ?
C24 C25 C26 C27 -179.1(10) . . . . ?
O4 C25 C26 C27 1.3(11) . . . . ?
C25 C26 C27 C28 -1.2(11) . . . . ?
C25 O4 C28 C29 175.1(9) . . . . ?
C25 O4 C28 C27 0.1(10) . . . . ?
C26 C27 C28 C29 -173.6(10) . . . . ?
C26 C27 C28 O4 0.7(10) . . . . ?
O4 C28 C29 C30 -6.1(14) . . . . ?
C27 C28 C29 C30 167.4(9) . . . . ?
O4 C28 C29 C63 177.4(8) . . . . ?
C27 C28 C29 C63 -9.1(16) . . . . ?
C33 O3 C30 C31 -1.2(9) . . . . ?
C33 O3 C30 C29 178.9(7) . . . . ?
C28 C29 C30 C31 -11.4(16) . . . . ?
C63 C29 C30 C31 165.2(9) . . . . ?
C28 C29 C30 O3 168.4(8) . . . . ?
C63 C29 C30 O3 -15.0(11) . . . . ?
O3 C30 C31 C32 1.4(10) . . . . ?
C29 C30 C31 C32 -178.8(10) . . . . ?
C30 C31 C32 C33 -1.0(10) . . . . ?
C30 O3 C33 C32 0.6(9) . . . . ?
C30 O3 C33 C34 -175.4(7) . . . . ?
C31 C32 C33 O3 0.2(10) . . . . ?
C31 C32 C33 C34 175.1(10) . . . . ?
O3 C33 C34 C35 -169.0(8) . . . . ?
C32 C33 C34 C35 16.4(17) . . . . ?
O3 C33 C34 C69 12.3(12) . . . . ?
C32 C33 C34 C69 -162.3(10) . . . . ?
C33 C34 C35 C36 -165.1(9) . . . . ?
C69 C34 C35 C36 13.7(14) . . . . ?
C33 C34 C35 S2 14.6(13) . . . . ?
C69 C34 C35 S2 -166.7(7) . . . . ?
C38 S2 C35 C34 -179.1(8) . . . . ?
C38 S2 C35 C36 0.6(7) . . . . ?
C34 C35 C36 C37 177.9(9) . . . . ?
S2 C35 C36 C37 -1.8(10) . . . . ?
C35 C36 C37 C38 2.4(12) . . . . ?
C2 C1 C38 C37 3.9(16) . . . . ?
S1 C1 C38 C37 -171.3(7) . . . . ?
C2 C1 C38 S2 -177.7(7) . . . . ?
S1 C1 C38 S2 7.1(12) . . . . ?
C36 C37 C38 C1 176.7(9) . . . . ?
C36 C37 C38 S2 -1.8(10) . . . . ?
C35 S2 C38 C1 -178.0(8) . . . . ?
C35 S2 C38 C37 0.6(7) . . . . ?
C4 C5 C39 C40 -55.7(12) . . . . ?
C6 C5 C39 C40 120.2(9) . . . . ?
C4 C5 C39 C44 125.4(9) . . . . ?
C6 C5 C39 C44 -58.8(12) . . . . ?
C44 C39 C40 C41 0.9(12) . . . . ?
C5 C39 C40 C41 -178.1(8) . . . . ?
C44 C39 C40 F1 -179.3(7) . . . . ?
C5 C39 C40 F1 1.7(12) . . . . ?
F1 C40 C41 F2 -0.8(12) . . . . ?
C39 C40 C41 F2 179.1(7) . . . . ?
F1 C40 C41 C42 -179.9(7) . . . . ?
C39 C40 C41 C42 -0.1(13) . . . . ?
F2 C41 C42 F3 1.0(12) . . . . ?
C40 C41 C42 F3 -179.8(8) . . . . ?
F2 C41 C42 C43 -179.1(8) . . . . ?
C40 C41 C42 C43 0.1(13) . . . . ?
F3 C42 C43 F4 0.5(13) . . . . ?
C41 C42 C43 F4 -179.5(8) . . . . ?
F3 C42 C43 C44 179.0(8) . . . . ?
C41 C42 C43 C44 -1.0(13) . . . . ?
F4 C43 C44 F5 -0.8(12) . . . . ?
C42 C43 C44 F5 -179.3(7) . . . . ?
F4 C43 C44 C39 -179.7(7) . . . . ?
C42 C43 C44 C39 1.9(13) . . . . ?
C40 C39 C44 F5 179.4(7) . . . . ?
C5 C39 C44 F5 -1.6(12) . . . . ?
C40 C39 C44 C43 -1.8(12) . . . . ?
C5 C39 C44 C43 177.2(8) . . . . ?
C11 C10 C45 C46 -129.7(9) . . . . ?
C9 C10 C45 C46 51.1(11) . . . . ?
C11 C10 C45 C50 50.5(11) . . . . ?
C9 C10 C45 C50 -128.7(9) . . . . ?
C50 C45 C46 C47 -0.3(12) . . . . ?
C10 C45 C46 C47 179.9(7) . . . . ?
C45 C46 C47 C48 0.6(13) . . . . ?
C46 C47 C48 C49 -0.2(14) . . . . ?
C47 C48 C49 C50 -0.6(13) . . . . ?
C48 C49 C50 C45 0.9(13) . . . . ?
C46 C45 C50 C49 -0.4(12) . . . . ?
C10 C45 C50 C49 179.4(7) . . . . ?
C14 C15 C51 C52 65.6(13) . . . . ?
C16 C15 C51 C52 -111.8(10) . . . . ?
C14 C15 C51 C56 -114.7(11) . . . . ?
C16 C15 C51 C56 67.9(12) . . . . ?
C56 C51 C52 F6 -177.5(9) . . . . ?
C15 C51 C52 F6 2.2(15) . . . . ?
C56 C51 C52 C53 3.2(16) . . . . ?
C15 C51 C52 C53 -177.1(9) . . . . ?
F6 C52 C53 F7 2.0(15) . . . . ?
C51 C52 C53 F7 -178.7(10) . . . . ?
F6 C52 C53 C54 178.0(10) . . . . ?
C51 C52 C53 C54 -2.7(17) . . . . ?
F7 C53 C54 F8 -3.5(18) . . . . ?
C52 C53 C54 F8 -179.5(10) . . . . ?
F7 C53 C54 C55 179.0(12) . . . . ?
C52 C53 C54 C55 3.0(19) . . . . ?
F8 C54 C55 F9 -2(2) . . . . ?
C53 C54 C55 F9 175.9(12) . . . . ?
F8 C54 C55 C56 178.5(12) . . . . ?
C53 C54 C55 C56 -4(2) . . . . ?
C52 C51 C56 F10 -176.4(9) . . . . ?
C15 C51 C56 F10 3.9(16) . . . . ?
C52 C51 C56 C55 -4.1(17) . . . . ?
C15 C51 C56 C55 176.2(11) . . . . ?
F9 C55 C56 F10 -3(2) . . . . ?
C54 C55 C56 F10 177.1(12) . . . . ?
F9 C55 C56 C51 -175.3(11) . . . . ?
C54 C55 C56 C51 5(2) . . . . ?
C25 C24 C57 C58 123.0(9) . . . . ?
C23 C24 C57 C58 -55.5(12) . . . . ?
C25 C24 C57 C62 -54.1(13) . . . . ?
C23 C24 C57 C62 127.4(9) . . . . ?
C62 C57 C58 F11 176.9(8) . . . . ?
C24 C57 C58 F11 -0.5(13) . . . . ?
C62 C57 C58 C59 -0.7(13) . . . . ?
C24 C57 C58 C59 -178.1(8) . . . . ?
F11 C58 C59 F12 2.7(13) . . . . ?
C57 C58 C59 F12 -179.6(8) . . . . ?
F11 C58 C59 C60 -177.4(8) . . . . ?
C57 C58 C59 C60 0.3(14) . . . . ?
F12 C59 C60 F13 -0.3(13) . . . . ?
C58 C59 C60 F13 179.8(8) . . . . ?
F12 C59 C60 C61 179.5(8) . . . . ?
C58 C59 C60 C61 -0.4(13) . . . . ?
F13 C60 C61 F14 -1.6(13) . . . . ?
C59 C60 C61 F14 178.6(8) . . . . ?
F13 C60 C61 C62 -179.1(8) . . . . ?
C59 C60 C61 C62 1.1(13) . . . . ?
F14 C61 C62 F15 4.3(13) . . . . ?
C60 C61 C62 F15 -178.3(7) . . . . ?
F14 C61 C62 C57 -179.1(8) . . . . ?
C60 C61 C62 C57 -1.7(14) . . . . ?
C58 C57 C62 C61 1.5(13) . . . . ?
C24 C57 C62 C61 178.8(8) . . . . ?
C58 C57 C62 F15 178.1(7) . . . . ?
C24 C57 C62 F15 -4.6(13) . . . . ?
C28 C29 C63 C64 123.8(10) . . . . ?
C30 C29 C63 C64 -52.8(12) . . . . ?
C28 C29 C63 C68 -54.0(13) . . . . ?
C30 C29 C63 C68 129.4(9) . . . . ?
C68 C63 C64 C65 0.5(16) . . . . ?
C29 C63 C64 C65 -177.3(10) . . . . ?
C63 C64 C65 C66 -1.2(18) . . . . ?
C64 C65 C66 C67 2.4(19) . . . . ?
C65 C66 C67 C68 -3.1(18) . . . . ?
C64 C63 C68 C67 -1.1(15) . . . . ?
C29 C63 C68 C67 176.8(9) . . . . ?
C66 C67 C68 C63 2.5(16) . . . . ?
C35 C34 C69 C74 57.5(12) . . . . ?
C33 C34 C69 C74 -123.6(9) . . . . ?
C35 C34 C69 C70 -122.3(9) . . . . ?
C33 C34 C69 C70 56.6(12) . . . . ?
C74 C69 C70 F16 179.4(8) . . . . ?
C34 C69 C70 F16 -0.8(12) . . . . ?
C74 C69 C70 C71 -3.9(13) . . . . ?
C34 C69 C70 C71 175.9(8) . . . . ?
F16 C70 C71 C72 179.3(9) . . . . ?
C69 C70 C71 C72 2.6(15) . . . . ?
F16 C70 C71 F17 0.7(13) . . . . ?
C69 C70 C71 F17 -176.0(8) . . . . ?
F17 C71 C72 F18 2.1(17) . . . . ?
C70 C71 C72 F18 -176.4(9) . . . . ?
F17 C71 C72 C73 178.0(10) . . . . ?
C70 C71 C72 C73 -0.5(17) . . . . ?
C71 C72 C73 F19 179.8(10) . . . . ?
F18 C72 C73 F19 -4.1(16) . . . . ?
C71 C72 C73 C74 0.0(17) . . . . ?
F18 C72 C73 C74 176.0(9) . . . . ?
C70 C69 C74 F20 -176.5(7) . . . . ?
C34 C69 C74 F20 3.7(13) . . . . ?
C70 C69 C74 C73 3.5(13) . . . . ?
C34 C69 C74 C73 -176.3(8) . . . . ?
F19 C73 C74 F20 -1.4(13) . . . . ?
C72 C73 C74 F20 178.5(9) . . . . ?
F19 C73 C74 C69 178.6(8) . . . . ?
C72 C73 C74 C69 -1.5(15) . . . . ?
